data_7025450
loop_
_publ_author_name
'Ma, Qi'
'Zhu, Miaoli'
'Lu, Liping'
'Feng, Sisi'
'Wang, Tianwei'

_publ_section_title
;
 Synthesis and characterisation of Mn(II), Co(II) and Cd(II) coordination
 polymers of 1,2,4-triazole-3, 5-dicarboxylic acid.
;
_journal_issue 25
_journal_name_full 'Dalton transactions (Cambridge, England : 2003)'
_journal_page_first 5877
_journal_page_last 5884
_journal_paper_doi 10.1039/c000940g
_journal_volume 39
_journal_year 2010
_chemical_formula_moiety 'C8 H16 Mn3 N6 O16'
_chemical_formula_sum 'C8 H16 Mn3 N6 O16'
_chemical_formula_weight 617.09
_chemical_name_systematic
;
?
;
_space_group_IT_number 2
_symmetry_cell_setting triclinic
_symmetry_space_group_name_Hall '-P 1'
_symmetry_space_group_name_H-M 'P -1'
_atom_sites_solution_hydrogens geom
_atom_sites_solution_primary direct
_atom_sites_solution_secondary difmap
_audit_creation_method SHELXL-97
_cell_angle_alpha 81.117(1)
_cell_angle_beta 87.714(2)
_cell_angle_gamma 73.857(1)
_cell_formula_units_Z 1
_cell_length_a 7.3420(9)
_cell_length_b 7.4391(10)
_cell_length_c 9.6269(13)
_cell_measurement_reflns_used 1226
_cell_measurement_temperature 298(2)
_cell_measurement_theta_max 27.164
_cell_measurement_theta_min 2.888
_cell_volume 499.01(11)
_computing_cell_refinement 'Bruker SMART'
_computing_data_collection 'Bruker SMART'
_computing_data_reduction 'Bruker SHELXTL'
_computing_molecular_graphics 'Bruker SHELXTL'
_computing_publication_material 'Bruker SHELXTL'
_computing_structure_refinement 'SHELXL-97 (Sheldrick, 1997)'
_computing_structure_solution 'SHELXS-97 (Sheldrick, 1990)'
_diffrn_ambient_temperature 298(2)
_diffrn_measured_fraction_theta_full 0.985
_diffrn_measured_fraction_theta_max 0.985
_diffrn_measurement_device_type 'CCD area detector'
_diffrn_measurement_method 'phi and omega scans'
_diffrn_radiation_monochromator graphite
_diffrn_radiation_source 'fine-focus sealed tube'
_diffrn_radiation_type MoK\a
_diffrn_radiation_wavelength 0.71073
_diffrn_reflns_av_R_equivalents 0.0181
_diffrn_reflns_av_sigmaI/netI 0.0418
_diffrn_reflns_limit_h_max 8
_diffrn_reflns_limit_h_min -8
_diffrn_reflns_limit_k_max 6
_diffrn_reflns_limit_k_min -8
_diffrn_reflns_limit_l_max 10
_diffrn_reflns_limit_l_min -11
_diffrn_reflns_number 2640
_diffrn_reflns_theta_full 25.02
_diffrn_reflns_theta_max 25.02
_diffrn_reflns_theta_min 2.14
_exptl_absorpt_coefficient_mu 1.964
_exptl_absorpt_correction_T_max 0.8913
_exptl_absorpt_correction_T_min 0.6832
_exptl_absorpt_correction_type multi-scan
_exptl_absorpt_process_details sadabs
_exptl_crystal_colour colorless
_exptl_crystal_density_diffrn 2.053
_exptl_crystal_density_method 'not measured'
_exptl_crystal_description block
_exptl_crystal_F_000 309
_exptl_crystal_size_max 0.21
_exptl_crystal_size_mid 0.13
_exptl_crystal_size_min 0.06
_refine_diff_density_max 0.393
_refine_diff_density_min -0.361
_refine_diff_density_rms 0.074
_refine_ls_extinction_method none
_refine_ls_goodness_of_fit_ref 1.032
_refine_ls_hydrogen_treatment constr
_refine_ls_matrix_type full
_refine_ls_number_parameters 151
_refine_ls_number_reflns 1739
_refine_ls_number_restraints 0
_refine_ls_restrained_S_all 1.032
_refine_ls_R_factor_all 0.0443
_refine_ls_R_factor_gt 0.0328
_refine_ls_shift/su_max 0.000
_refine_ls_shift/su_mean 0.000
_refine_ls_structure_factor_coef Fsqd
_refine_ls_weighting_details 'calc w=1/[\s^2^(Fo^2^)+(0.0343P)^2^] where P=(Fo^2^+2Fc^2^)/3'
_refine_ls_weighting_scheme calc
_refine_ls_wR_factor_gt 0.0732
_refine_ls_wR_factor_ref 0.0770
_reflns_number_gt 1383
_reflns_number_total 1739
_reflns_threshold_expression >2sigma(I)
_cod_data_source_file c000940g.txt
_cod_data_source_block 1-Mn
_cod_database_code 7025450

loop_
_symmetry_equiv_pos_as_xyz
'x, y, z'
'-x, -y, -z'

loop_
_atom_site_label
_atom_site_type_symbol
_atom_site_fract_x
_atom_site_fract_y
_atom_site_fract_z
_atom_site_U_iso_or_equiv
_atom_site_adp_type
_atom_site_occupancy
_atom_site_symmetry_multiplicity
_atom_site_calc_flag
_atom_site_refinement_flags
Mn1 Mn 0.0000 1.0000 0.5000 0.0246(2) Uani 1 2 d S
Mn2 Mn 0.28719(6) 0.63777(7) 0.90876(4) 0.02520(17) Uani 1 1 d .
N1 N 0.2817(3) 0.8175(4) 0.5705(2) 0.0240(6) Uani 1 1 d .
N2 N 0.3701(3) 0.7154(4) 0.6901(2) 0.0225(6) Uani 1 1 d .
N3 N 0.5876(3) 0.6963(4) 0.5197(2) 0.0215(6) Uani 1 1 d .
O1 O 0.1915(3) 1.0038(3) 0.3123(2) 0.0303(6) Uani 1 1 d .
O2 O 0.4808(3) 0.8797(3) 0.2295(2) 0.0298(6) Uani 1 1 d .
O3 O 0.6122(3) 0.5066(3) 0.8877(2) 0.0304(6) Uani 1 1 d .
O4 O 0.8548(3) 0.4632(3) 0.7383(2) 0.0366(6) Uani 1 1 d .
O5 O -0.0659(3) 0.7583(4) 0.4425(3) 0.0517(8) Uani 1 1 d .
H5A H 0.0068 0.6714 0.4022 0.062 Uiso 1 1 d R
H5B H -0.1669 0.7267 0.4658 0.062 Uiso 1 1 d R
O6 O 0.2120(3) 0.3894(3) 0.8531(2) 0.0312(6) Uani 1 1 d .
H6A H 0.2937 0.3092 0.8125 0.037 Uiso 1 1 d R
H6B H 0.1126 0.4269 0.8024 0.037 Uiso 1 1 d R
O7 O 0.3351(3) 0.8940(3) 0.9613(2) 0.0420(6) Uani 1 1 d .
H7A H 0.3718 0.8956 1.0436 0.050 Uiso 1 1 d R
H7B H 0.4004 0.9482 0.9032 0.050 Uiso 1 1 d R
O8 O -0.0114(3) 0.7634(4) 0.9136(2) 0.0442(7) Uani 1 1 d .
H8A H -0.0777 0.8382 0.8470 0.053 Uiso 1 1 d R
H8B H -0.0837 0.7298 0.9774 0.053 Uiso 1 1 d R
C1 C 0.3619(4) 0.9018(4) 0.3262(3) 0.0234(7) Uani 1 1 d .
C2 C 0.4153(4) 0.8033(4) 0.4720(3) 0.0203(7) Uani 1 1 d .
C3 C 0.5500(4) 0.6456(4) 0.6555(3) 0.0207(7) Uani 1 1 d .
C4 C 0.6874(4) 0.5284(4) 0.7664(3) 0.0237(7) Uani 1 1 d .

loop_
_atom_site_aniso_label
_atom_site_aniso_U_11
_atom_site_aniso_U_22
_atom_site_aniso_U_33
_atom_site_aniso_U_23
_atom_site_aniso_U_13
_atom_site_aniso_U_12
Mn1 0.0152(4) 0.0320(4) 0.0223(4) -0.0020(3) 0.0002(3) -0.0006(3)
Mn2 0.0201(3) 0.0324(3) 0.0188(3) 0.0005(2) -0.00007(19) -0.0024(2)
N1 0.0190(14) 0.0330(16) 0.0170(13) -0.0002(12) -0.0018(10) -0.0037(12)
N2 0.0184(14) 0.0284(15) 0.0159(12) -0.0002(11) -0.0031(10) 0.0001(12)
N3 0.0153(13) 0.0284(15) 0.0177(13) -0.0019(11) 0.0006(10) -0.0015(11)
O1 0.0206(12) 0.0431(15) 0.0193(11) 0.0030(10) -0.0009(9) 0.0004(11)
O2 0.0248(12) 0.0413(15) 0.0184(11) -0.0004(10) 0.0044(9) -0.0040(11)
O3 0.0252(12) 0.0404(14) 0.0186(11) 0.0032(10) -0.0011(9) -0.0017(11)
O4 0.0184(13) 0.0537(17) 0.0290(12) -0.0072(12) -0.0037(10) 0.0054(11)
O5 0.0304(14) 0.0547(18) 0.085(2) -0.0419(16) 0.0300(13) -0.0228(13)
O6 0.0209(12) 0.0365(14) 0.0330(13) -0.0069(11) -0.0040(10) -0.0011(10)
O7 0.0588(17) 0.0450(16) 0.0265(12) -0.0033(11) -0.0012(11) -0.0223(14)
O8 0.0242(13) 0.0618(18) 0.0317(13) 0.0109(12) 0.0019(10) 0.0027(12)
C1 0.0221(17) 0.0268(18) 0.0215(16) -0.0026(14) 0.0012(13) -0.0075(14)
C2 0.0174(16) 0.0243(17) 0.0195(15) -0.0036(13) 0.0003(12) -0.0060(13)
C3 0.0168(16) 0.0250(17) 0.0193(15) -0.0040(13) -0.0021(12) -0.0036(13)
C4 0.0211(17) 0.0235(17) 0.0234(16) -0.0034(14) -0.0025(13) -0.0005(14)

loop_
_atom_type_symbol
_atom_type_description
_atom_type_scat_dispersion_real
_atom_type_scat_dispersion_imag
_atom_type_scat_source
C C 0.0033 0.0016 'International Tables Vol C Tables 4.2.6.8 and 6.1.1.4'
H H 0.0000 0.0000 'International Tables Vol C Tables 4.2.6.8 and 6.1.1.4'
O O 0.0106 0.0060 'International Tables Vol C Tables 4.2.6.8 and 6.1.1.4'
N N 0.0061 0.0033 'International Tables Vol C Tables 4.2.6.8 and 6.1.1.4'
Mn Mn 0.3368 0.7283 'International Tables Vol C Tables 4.2.6.8 and 6.1.1.4'

loop_
_geom_angle_atom_site_label_1
_geom_angle_atom_site_label_2
_geom_angle_atom_site_label_3
_geom_angle
_geom_angle_site_symmetry_1
_geom_angle_site_symmetry_3
O5 Mn1 O5 180.0 2_576 .
O5 Mn1 N1 89.01(10) 2_576 2_576
O5 Mn1 N1 90.99(10) . 2_576
O5 Mn1 N1 90.99(10) 2_576 .
O5 Mn1 N1 89.01(10) . .
N1 Mn1 N1 180.000(1) 2_576 .
O5 Mn1 O1 90.78(9) 2_576 .
O5 Mn1 O1 89.22(9) . .
N1 Mn1 O1 106.44(8) 2_576 .
N1 Mn1 O1 73.56(8) . .
O5 Mn1 O1 89.22(9) 2_576 2_576
O5 Mn1 O1 90.78(9) . 2_576
N1 Mn1 O1 73.56(8) 2_576 2_576
N1 Mn1 O1 106.44(8) . 2_576
O1 Mn1 O1 180.000(1) . 2_576
O8 Mn2 O3 110.30(8) . 2_667
O8 Mn2 O7 89.92(10) . .
O3 Mn2 O7 89.68(9) 2_667 .
O8 Mn2 N2 104.82(8) . .
O3 Mn2 N2 144.87(9) 2_667 .
O7 Mn2 N2 89.57(9) . .
O8 Mn2 O6 85.19(9) . .
O3 Mn2 O6 92.63(9) 2_667 .
O7 Mn2 O6 175.07(8) . .
N2 Mn2 O6 91.05(9) . .
O8 Mn2 O3 176.26(8) . .
O3 Mn2 O3 73.42(9) 2_667 .
O7 Mn2 O3 90.51(9) . .
N2 Mn2 O3 71.47(8) . .
O6 Mn2 O3 94.33(8) . .
C2 N1 N2 105.7(2) . .
C2 N1 Mn1 114.89(18) . .
N2 N1 Mn1 139.36(18) . .
C3 N2 N1 105.9(2) . .
C3 N2 Mn2 117.50(18) . .
N1 N2 Mn2 136.51(18) . .
C3 N3 C2 101.3(2) . .
C1 O1 Mn1 117.97(17) . .
C4 O3 Mn2 135.08(19) . 2_667
C4 O3 Mn2 118.30(18) . .
Mn2 O3 Mn2 106.58(8) 2_667 .
Mn1 O5 H5A 127.1 . .
Mn1 O5 H5B 124.4 . .
H5A O5 H5B 108.1 . .
Mn2 O6 H6A 119.3 . .
Mn2 O6 H6B 109.3 . .
H6A O6 H6B 107.6 . .
Mn2 O7 H7A 119.7 . .
Mn2 O7 H7B 116.3 . .
H7A O7 H7B 107.8 . .
Mn2 O8 H8A 125.8 . .
Mn2 O8 H8B 123.7 . .
H8A O8 H8B 109.7 . .
O2 C1 O1 125.2(3) . .
O2 C1 C2 120.1(3) . .
O1 C1 C2 114.6(2) . .
N1 C2 N3 113.5(2) . .
N1 C2 C1 118.8(2) . .
N3 C2 C1 127.8(3) . .
N2 C3 N3 113.7(2) . .
N2 C3 C4 119.2(3) . .
N3 C3 C4 127.1(3) . .
O4 C4 O3 125.7(3) . .
O4 C4 C3 120.9(3) . .
O3 C4 C3 113.4(3) . .

loop_
_geom_bond_atom_site_label_1
_geom_bond_atom_site_label_2
_geom_bond_distance
_geom_bond_site_symmetry_2
Mn1 O5 2.142(2) 2_576
Mn1 O5 2.142(2) .
Mn1 N1 2.202(2) 2_576
Mn1 N1 2.202(2) .
Mn1 O1 2.247(2) .
Mn1 O1 2.247(2) 2_576
Mn2 O8 2.132(2) .
Mn2 O3 2.137(2) 2_667
Mn2 O7 2.168(2) .
Mn2 N2 2.203(2) .
Mn2 O6 2.214(2) .
Mn2 O3 2.327(2) .
N1 C2 1.331(4) .
N1 N2 1.356(3) .
N2 C3 1.327(4) .
N3 C3 1.343(4) .
N3 C2 1.348(3) .
O1 C1 1.270(3) .
O2 C1 1.249(3) .
O3 C4 1.278(4) .
O3 Mn2 2.137(2) 2_667
O4 C4 1.225(3) .
O5 H5A 0.8499 .
O5 H5B 0.8499 .
O6 H6A 0.8500 .
O6 H6B 0.8499 .
O7 H7A 0.8500 .
O7 H7B 0.8500 .
O8 H8A 0.8500 .
O8 H8B 0.8500 .
C1 C2 1.492(4) .
C3 C4 1.492(4) .

loop_
_geom_hbond_atom_site_label_D
_geom_hbond_atom_site_label_H
_geom_hbond_atom_site_label_A
_geom_hbond_distance_DH
_geom_hbond_distance_HA
_geom_hbond_distance_DA
_geom_hbond_angle_DHA
_geom_hbond_site_symmetry_A
_geom_hbond_publ_flag
O8 H8B O6 0.85 2.06 2.896(3) 169.0 2_567 y
O8 H8A O1 0.85 1.85 2.697(3) 172.1 2_576 y
O7 H7B O2 0.85 2.01 2.854(3) 169.6 2_676 y
O7 H7A O2 0.85 1.96 2.810(3) 174.1 1_556 y
O6 H6B O4 0.85 1.95 2.765(3) 160.9 1_455 y
O6 H6A O2 0.85 1.93 2.750(3) 163.2 2_666 y
O5 H5B N3 0.85 1.92 2.763(3) 171.1 1_455 y
O5 H5A O4 0.85 1.90 2.719(3) 161.8 2_666 y

loop_
_geom_torsion_atom_site_label_1
_geom_torsion_atom_site_label_2
_geom_torsion_atom_site_label_3
_geom_torsion_atom_site_label_4
_geom_torsion
_geom_torsion_site_symmetry_1
_geom_torsion_site_symmetry_4
O5 Mn1 N1 C2 -90.3(2) 2_576 .
O5 Mn1 N1 C2 89.7(2) . .
O1 Mn1 N1 C2 0.3(2) . .
O1 Mn1 N1 C2 -179.7(2) 2_576 .
O5 Mn1 N1 N2 85.8(3) 2_576 .
O5 Mn1 N1 N2 -94.2(3) . .
O1 Mn1 N1 N2 176.4(3) . .
O1 Mn1 N1 N2 -3.6(3) 2_576 .
C2 N1 N2 C3 -0.5(3) . .
Mn1 N1 N2 C3 -176.8(2) . .
C2 N1 N2 Mn2 -178.1(2) . .
Mn1 N1 N2 Mn2 5.6(5) . .
O8 Mn2 N2 C3 -176.4(2) . .
O3 Mn2 N2 C3 5.0(3) 2_667 .
O7 Mn2 N2 C3 93.8(2) . .
O6 Mn2 N2 C3 -91.1(2) . .
O3 Mn2 N2 C3 3.1(2) . .
O8 Mn2 N2 N1 1.0(3) . .
O3 Mn2 N2 N1 -177.6(2) 2_667 .
O7 Mn2 N2 N1 -88.8(3) . .
O6 Mn2 N2 N1 86.3(3) . .
O3 Mn2 N2 N1 -179.5(3) . .
O5 Mn1 O1 C1 93.4(2) 2_576 .
O5 Mn1 O1 C1 -86.6(2) . .
N1 Mn1 O1 C1 -177.4(2) 2_576 .
N1 Mn1 O1 C1 2.6(2) . .
O3 Mn2 O3 C4 178.0(3) 2_667 .
O7 Mn2 O3 C4 -92.4(2) . .
N2 Mn2 O3 C4 -3.1(2) . .
O6 Mn2 O3 C4 86.6(2) . .
O3 Mn2 O3 Mn2 0.0 2_667 2_667
O7 Mn2 O3 Mn2 89.51(10) . 2_667
N2 Mn2 O3 Mn2 178.88(13) . 2_667
O6 Mn2 O3 Mn2 -91.46(10) . 2_667
Mn1 O1 C1 O2 175.0(3) . .
Mn1 O1 C1 C2 -4.6(4) . .
N2 N1 C2 N3 0.4(4) . .
Mn1 N1 C2 N3 177.7(2) . .
N2 N1 C2 C1 179.9(3) . .
Mn1 N1 C2 C1 -2.7(4) . .
C3 N3 C2 N1 -0.1(4) . .
C3 N3 C2 C1 -179.6(3) . .
O2 C1 C2 N1 -174.7(3) . .
O1 C1 C2 N1 4.9(4) . .
O2 C1 C2 N3 4.8(5) . .
O1 C1 C2 N3 -175.5(3) . .
N1 N2 C3 N3 0.5(4) . .
Mn2 N2 C3 N3 178.6(2) . .
N1 N2 C3 C4 178.7(3) . .
Mn2 N2 C3 C4 -3.2(4) . .
C2 N3 C3 N2 -0.2(4) . .
C2 N3 C3 C4 -178.3(3) . .
Mn2 O3 C4 O4 -0.4(6) 2_667 .
Mn2 O3 C4 O4 -177.8(3) . .
Mn2 O3 C4 C3 179.8(2) 2_667 .
Mn2 O3 C4 C3 2.5(4) . .
N2 C3 C4 O4 -179.4(3) . .
N3 C3 C4 O4 -1.4(5) . .
N2 C3 C4 O3 0.4(4) . .
N3 C3 C4 O3 178.4(3) . .
